data_2019646
loop_
_publ_author_name
'Samshuddin, Seranthimata'
'Jasinski, Jerry P.'
'Golen, James A.'
'Narayana, Badiadka'
'Yathirajan, Hemmige S.'
'Glidewell, Christopher'

_publ_section_title
;
 Hydrogen-bonded chains in
 3,5-bis(4-fluorophenyl)-1-phenyl-1<i>H</i>-pyrazole and complex
 hydrogen-bonded sheets in
 (5<i>RS</i>,6<i>SR</i>)-6-(4-fluorobenzoyl)-5-(4-fluorophenyl)-2-(4-hydroxyphenyl)-5,6-dihydro-4<i>H</i>-1,3,4-oxadiazine
 <i>N</i>,<i>N</i>-dimethylformamide monosolvate
;
_journal_coeditor_code SK3555
_journal_issue 9
_journal_name_full 'Acta Crystallographica Section C'
_journal_page_first
;
;
_journal_paper_doi 10.1107/S2053229614017707
_journal_volume 70
_journal_year 2014
_chemical_formula_iupac 'C22 H16 F2 N2 O3, C3 H7 N O'
_chemical_formula_moiety 'C22 H16 F2 N2 O3, C3 H7 N O'
_chemical_formula_sum 'C25 H23 F2 N3 O4'
_chemical_formula_weight 467.46
_chemical_name_systematic
'(5<i>RS</i>,6<i>SR</i>)-6-(4-Fluorobenzoyl)-5-(4-fluorophenyl)-2-(4-hydroxyphenyl)-5,6-dihydro-4<i>H</i>-1,3,4-oxadiazine <i>N</i>,<i>N</i>-dimethylformamide monosolvate'
_space_group_crystal_system monoclinic
_space_group_IT_number 14
_space_group_name_Hall '-P 2ybc'
_space_group_name_H-M_alt 'P 1 21/c 1'
_symmetry_space_group_name_Hall '-P 2ybc'
_symmetry_space_group_name_H-M 'P 1 21/c 1'
_atom_sites_solution_hydrogens geom
_atom_sites_solution_primary direct
_atom_sites_solution_secondary difmap
_audit_creation_method SHELXL2014
_cell_angle_alpha 90
_cell_angle_beta 101.252(4)
_cell_angle_gamma 90
_cell_formula_units_Z 4
_cell_length_a 17.5182(7)
_cell_length_b 7.4306(3)
_cell_length_c 17.5595(7)
_cell_measurement_reflns_used 4487
_cell_measurement_temperature 173(2)
_cell_measurement_theta_max 73.496
_cell_measurement_theta_min 5.136
_cell_volume 2241.80(16)
_computing_cell_refinement 'CrysAlis PRO (Agilent, 2012)'
_computing_data_collection 'CrysAlis PRO (Agilent, 2012)'
_computing_data_reduction 'CrysAlis RED (Agilent, 2012)'
_computing_molecular_graphics 'PLATON (Spek, 2009)'
_computing_publication_material
;
SHELXL2014 (Sheldrick, 2014) and PLATON (Spek, 2009)
;
_computing_structure_refinement 'SHELXL2014 (Sheldrick, 2014)'
_computing_structure_solution 'SHELXS97 (Sheldrick, 2008)'
_diffrn_ambient_temperature 173(2)
_diffrn_measured_fraction_theta_full 0.999
_diffrn_measured_fraction_theta_max 0.994
_diffrn_measurement_device_type 'Agilent Xcalibur Gemini diffractometer with Ruby detector'
_diffrn_measurement_method \w
_diffrn_radiation_type CuK\a
_diffrn_radiation_wavelength 1.54178
_diffrn_reflns_av_R_equivalents 0.0420
_diffrn_reflns_limit_h_max 21
_diffrn_reflns_limit_h_min -21
_diffrn_reflns_limit_k_max 9
_diffrn_reflns_limit_k_min -9
_diffrn_reflns_limit_l_max 20
_diffrn_reflns_limit_l_min -21
_diffrn_reflns_number 20862
_diffrn_reflns_theta_full 67.679
_diffrn_reflns_theta_max 73.496
_diffrn_reflns_theta_min 5.136
_diffrn_standards_decay_% 0
_diffrn_standards_interval_count 0
_diffrn_standards_interval_time 0
_diffrn_standards_number 0
_exptl_absorpt_coefficient_mu 0.891
_exptl_absorpt_correction_T_max 0.915
_exptl_absorpt_correction_T_min 0.681
_exptl_absorpt_correction_type multi-scan
_exptl_absorpt_process_details '(CrysAlis RED; Agilent, 2012)'
_exptl_crystal_colour colourless
_exptl_crystal_density_diffrn 1.385
_exptl_crystal_description block
_exptl_crystal_F_000 976
_exptl_crystal_size_max 0.300
_exptl_crystal_size_mid 0.200
_exptl_crystal_size_min 0.100
_refine_diff_density_max 0.275
_refine_diff_density_min -0.223
_refine_ls_extinction_coef 0.0045(5)
_refine_ls_extinction_expression Fc^*^=kFc[1+0.001xFc^2^\l^3^/sin(2\q)]^-1/4^
_refine_ls_extinction_method 'SHELXL2014 (Sheldrick, 2014)'
_refine_ls_goodness_of_fit_ref 1.115
_refine_ls_hydrogen_treatment constr
_refine_ls_matrix_type full
_refine_ls_number_parameters 328
_refine_ls_number_reflns 4492
_refine_ls_number_restraints 8
_refine_ls_restrained_S_all 1.114
_refine_ls_R_factor_all 0.0525
_refine_ls_R_factor_gt 0.0477
_refine_ls_shift/su_max 0.000
_refine_ls_shift/su_mean 0.000
_refine_ls_structure_factor_coef Fsqd
_refine_ls_weighting_details 'w = 1/[\s^2^(Fo^2^)+(0.0828P)^2^+0.4962P] where P=(Fo^2^+2Fc^2^)/3'
_refine_ls_weighting_scheme calc
_refine_ls_wR_factor_gt 0.1372
_refine_ls_wR_factor_ref 0.1474
_reflns_number_gt 4029
_reflns_number_total 4492
_reflns_threshold_expression I>2\s(I)
_cod_data_source_file sk3555sup1.cif
_cod_data_source_block II
_cod_database_code 2019646
_cod_database_fobs_code 2019646
_shelx_space_group_comment
;
The symmetry employed for this shelxl refinement is uniquely defined
by the following loop, which should always be used as a source of
symmetry information in preference to the above space-group names.
They are only intended as comments.
;
_shelx_estimated_absorpt_t_min 0.776
_shelx_estimated_absorpt_t_max 0.916
_shelxl_version_number 2.014

loop_
_space_group_symop_operation_xyz
'x, y, z'
'-x, y+1/2, -z+1/2'
'-x, -y, -z'
'x, -y-1/2, z-1/2'

loop_
_atom_site_type_symbol
_atom_site_label
_atom_site_fract_x
_atom_site_fract_y
_atom_site_fract_z
_atom_site_U_iso_or_equiv
_atom_site_adp_type
_atom_site_calc_flag
_atom_site_occupancy
_atom_site_disorder_assembly
_atom_site_disorder_group
O O1 0.54057(6) 0.09857(15) 0.38825(6) 0.0393(3) Uani d 1 . .
C C2 0.56472(8) 0.18855(19) 0.45613(7) 0.0312(3) Uani d 1 . .
N N3 0.52360(7) 0.29026(18) 0.49027(7) 0.0355(3) Uani d 1 . .
N N4 0.44462(7) 0.31235(18) 0.45558(7) 0.0349(3) Uani d 1 . .
H H4 0.4317 0.4237 0.4702 0.042 Uiso d 1 . .
C C5 0.43087(8) 0.3059(2) 0.37062(8) 0.0304(3) Uani d 1 . .
H H5 0.4614 0.4033 0.3511 0.036 Uiso calc 1 . .
C C6 0.46110(8) 0.1210(2) 0.35015(8) 0.0317(3) Uani d 1 . .
H H6 0.4283 0.0227 0.3657 0.038 Uiso calc 1 . .
C C21 0.64783(8) 0.15928(19) 0.48957(8) 0.0312(3) Uani d 1 . .
C C22 0.69582(9) 0.0605(2) 0.45070(8) 0.0347(3) Uani d 1 . .
H H22 0.6746 0.0074 0.4020 0.042 Uiso calc 1 . .
C C23 0.77445(9) 0.0384(2) 0.48228(9) 0.0385(4) Uani d 1 . .
H H23 0.8065 -0.0300 0.4553 0.046 Uiso calc 1 . .
C C24 0.80613(9) 0.1164(2) 0.55345(9) 0.0385(4) Uani d 1 . .
C C25 0.75867(9) 0.2159(2) 0.59270(9) 0.0386(4) Uani d 1 . .
H H25 0.7801 0.2699 0.6412 0.046 Uiso calc 1 . .
C C26 0.68056(9) 0.2364(2) 0.56129(8) 0.0357(3) Uani d 1 . .
H H26 0.6485 0.3037 0.5887 0.043 Uiso calc 1 . .
O O24 0.88326(7) 0.08818(18) 0.58294(7) 0.0498(3) Uani d 1 . .
H H24 0.8950 0.1192 0.6346 0.075 Uiso d 1 . .
C C51 0.34530(8) 0.33191(19) 0.33759(8) 0.0301(3) Uani d 1 . .
C C52 0.28957(9) 0.2422(2) 0.36982(8) 0.0345(3) Uani d 1 . .
H H52 0.3053 0.1717 0.4153 0.041 Uiso calc 1 . .
C C53 0.21092(9) 0.2545(2) 0.33622(10) 0.0416(4) Uani d 1 . .
H H53 0.1726 0.1950 0.3585 0.050 Uiso calc 1 . .
C C54 0.19040(9) 0.3556(2) 0.26975(10) 0.0421(4) Uani d 1 . .
F F54 0.11395(6) 0.36116(18) 0.23453(7) 0.0637(4) Uani d 1 . .
C C55 0.24334(9) 0.4505(2) 0.23741(9) 0.0391(4) Uani d 1 . .
H H55 0.2269 0.5222 0.1924 0.047 Uiso calc 1 . .
C C56 0.32151(8) 0.4392(2) 0.27214(8) 0.0338(3) Uani d 1 . .
H H56 0.3591 0.5050 0.2511 0.041 Uiso calc 1 . .
C C67 0.46022(8) 0.1118(2) 0.26265(8) 0.0334(3) Uani d 1 . .
O O67 0.51715(6) 0.16080(18) 0.23857(6) 0.0459(3) Uani d 1 . .
C C61 0.38685(8) 0.0600(2) 0.20898(8) 0.0315(3) Uani d 1 . .
C C62 0.32639(9) -0.0316(2) 0.23270(8) 0.0358(3) Uani d 1 . .
H H62 0.3330 -0.0742 0.2846 0.043 Uiso calc 1 . .
C C63 0.25645(9) -0.0616(2) 0.18153(9) 0.0405(4) Uani d 1 . .
H H63 0.2149 -0.1236 0.1976 0.049 Uiso calc 1 . .
C C64 0.24931(9) 0.0011(2) 0.10688(9) 0.0401(4) Uani d 1 . .
F F64 0.18020(6) -0.02128(17) 0.05734(6) 0.0591(3) Uani d 1 . .
C C65 0.30860(10) 0.0869(2) 0.08015(8) 0.0411(4) Uani d 1 . .
H H65 0.3021 0.1247 0.0276 0.049 Uiso calc 1 . .
C C66 0.37782(9) 0.1169(2) 0.13173(8) 0.0366(3) Uani d 1 . .
H H66 0.4195 0.1764 0.1147 0.044 Uiso calc 1 . .
N N71 0.9875(6) 0.1371(15) 0.8529(7) 0.052(2) Uani d 0.557(10) A -1
C C71 0.958(4) 0.086(5) 0.7803(9) 0.0530(18) Uani d 0.557(10) A -1
H H71 0.9828 -0.0221 0.7554 0.064 Uiso d 0.5574 A -1
O O71 0.918(3) 0.183(5) 0.7321(12) 0.0602(19) Uani d 0.557(10) A -1
C C72 1.0460(5) 0.0279(13) 0.9027(4) 0.087(2) Uani d 0.557(10) A -1
H H72A 1.0704 -0.0535 0.8706 0.131 Uiso calc 0.557(10) A -1
H H72B 1.0212 -0.0428 0.9382 0.131 Uiso calc 0.557(10) A -1
H H72C 1.0857 0.1065 0.9327 0.131 Uiso calc 0.557(10) A -1
C C73 0.9538(14) 0.289(2) 0.8875(13) 0.056(2) Uani d 0.557(10) A -1
H H73A 0.9175 0.3534 0.8470 0.084 Uiso calc 0.557(10) A -1
H H73B 0.9955 0.3711 0.9115 0.084 Uiso calc 0.557(10) A -1
H H73C 0.9259 0.2452 0.9270 0.084 Uiso calc 0.557(10) A -1
N N81 0.9715(9) 0.1101(19) 0.8507(9) 0.052(2) Uani d 0.443(10) A -2
C C81 0.956(5) 0.100(7) 0.7733(12) 0.0530(18) Uani d 0.443(10) A -2
H H81 0.9828 -0.0020 0.7554 0.064 Uiso d 0.4426 A -2
O O81 0.914(4) 0.204(7) 0.7313(15) 0.0602(19) Uani d 0.443(10) A -2
C C82 1.0095(6) -0.0389(17) 0.8974(5) 0.087(2) Uani d 0.443(10) A -2
H H82A 0.9737 -0.0904 0.9280 0.131 Uiso calc 0.443(10) A -2
H H82B 1.0563 0.0050 0.9323 0.131 Uiso calc 0.443(10) A -2
H H82C 1.0240 -0.1316 0.8631 0.131 Uiso calc 0.443(10) A -2
C C83 0.9660(18) 0.283(2) 0.8891(17) 0.056(2) Uani d 0.443(10) A -2
H H83A 1.0183 0.3255 0.9121 0.084 Uiso calc 0.443(10) A -2
H H83B 0.9356 0.2680 0.9300 0.084 Uiso calc 0.443(10) A -2
H H83C 0.9403 0.3708 0.8510 0.084 Uiso calc 0.443(10) A -2

loop_
_atom_site_aniso_label
_atom_site_aniso_U_11
_atom_site_aniso_U_22
_atom_site_aniso_U_33
_atom_site_aniso_U_12
_atom_site_aniso_U_13
_atom_site_aniso_U_23
O1 0.0341(5) 0.0448(6) 0.0332(5) 0.0097(4) -0.0076(4) -0.0118(4)
C2 0.0346(7) 0.0327(7) 0.0233(6) 0.0008(5) -0.0017(5) 0.0001(5)
N3 0.0333(6) 0.0434(7) 0.0263(5) 0.0033(5) -0.0026(5) -0.0034(5)
N4 0.0319(6) 0.0451(7) 0.0256(6) 0.0054(5) 0.0004(5) -0.0057(5)
C5 0.0294(7) 0.0347(8) 0.0253(6) 0.0013(5) 0.0011(5) -0.0009(5)
C6 0.0301(7) 0.0356(8) 0.0260(6) 0.0030(5) -0.0028(5) -0.0038(5)
C21 0.0338(7) 0.0297(7) 0.0272(6) 0.0006(5) -0.0013(5) 0.0031(5)
C22 0.0359(7) 0.0392(8) 0.0269(6) -0.0012(6) 0.0010(5) -0.0002(5)
C23 0.0342(7) 0.0448(9) 0.0355(7) 0.0022(6) 0.0045(6) 0.0027(6)
C24 0.0302(7) 0.0442(9) 0.0376(8) -0.0041(6) -0.0024(6) 0.0074(6)
C25 0.0396(8) 0.0388(8) 0.0322(7) -0.0029(6) -0.0061(6) 0.0001(6)
C26 0.0390(8) 0.0347(8) 0.0296(7) 0.0027(6) -0.0024(6) -0.0010(5)
O24 0.0307(6) 0.0654(8) 0.0483(7) -0.0011(5) -0.0043(5) 0.0012(6)
C51 0.0304(7) 0.0319(7) 0.0266(6) 0.0029(5) 0.0024(5) -0.0037(5)
C52 0.0350(7) 0.0360(8) 0.0312(7) 0.0028(6) 0.0035(5) 0.0022(6)
C53 0.0330(8) 0.0452(9) 0.0471(8) -0.0005(6) 0.0088(6) 0.0064(7)
C54 0.0292(7) 0.0460(9) 0.0476(9) 0.0045(6) -0.0008(6) 0.0046(7)
F54 0.0300(5) 0.0774(8) 0.0769(8) 0.0016(5) -0.0066(5) 0.0232(6)
C55 0.0372(8) 0.0427(9) 0.0350(7) 0.0065(6) 0.0011(6) 0.0068(6)
C56 0.0336(7) 0.0380(8) 0.0293(6) 0.0020(6) 0.0046(5) 0.0013(6)
C67 0.0312(7) 0.0387(8) 0.0289(7) 0.0044(5) 0.0024(5) -0.0062(5)
O67 0.0331(6) 0.0672(8) 0.0376(6) -0.0033(5) 0.0072(4) -0.0105(5)
C61 0.0321(7) 0.0334(7) 0.0271(6) 0.0046(5) 0.0014(5) -0.0055(5)
C62 0.0391(8) 0.0380(8) 0.0280(7) -0.0004(6) 0.0011(6) -0.0014(6)
C63 0.0373(8) 0.0434(9) 0.0388(8) -0.0056(6) 0.0026(6) -0.0046(6)
C64 0.0365(8) 0.0433(9) 0.0346(7) 0.0027(6) -0.0078(6) -0.0074(6)
F64 0.0430(6) 0.0774(8) 0.0470(6) -0.0055(5) -0.0152(5) -0.0055(5)
C65 0.0475(9) 0.0463(9) 0.0262(7) 0.0045(7) -0.0011(6) -0.0011(6)
C66 0.0390(8) 0.0411(8) 0.0295(7) 0.0009(6) 0.0059(6) -0.0030(6)
N71 0.040(4) 0.075(3) 0.0429(10) 0.015(3) 0.009(2) 0.0147(18)
C71 0.048(2) 0.065(5) 0.046(2) 0.007(3) 0.011(4) 0.010(3)
O71 0.048(4) 0.072(7) 0.0509(8) 0.005(4) -0.0125(10) 0.000(2)
C72 0.085(4) 0.120(6) 0.0572(17) 0.054(4) 0.014(3) 0.030(3)
C73 0.046(6) 0.0682(16) 0.0497(12) -0.0044(16) 0.001(3) 0.0016(12)
N81 0.040(4) 0.075(3) 0.0429(10) 0.015(3) 0.009(2) 0.0147(18)
C81 0.048(2) 0.065(5) 0.046(2) 0.007(3) 0.011(4) 0.010(3)
O81 0.048(4) 0.072(7) 0.0509(8) 0.005(4) -0.0125(10) 0.000(2)
C82 0.085(4) 0.120(6) 0.0572(17) 0.054(4) 0.014(3) 0.030(3)
C83 0.046(6) 0.0682(16) 0.0497(12) -0.0044(16) 0.001(3) 0.0016(12)

loop_
_atom_type_symbol
_atom_type_description
_atom_type_scat_dispersion_real
_atom_type_scat_dispersion_imag
_atom_type_scat_source
C C 0.0181 0.0091 'International Tables Vol C Tables 4.2.6.8 and 6.1.1.4'
H H 0.0000 0.0000 'International Tables Vol C Tables 4.2.6.8 and 6.1.1.4'
N N 0.0311 0.0180 'International Tables Vol C Tables 4.2.6.8 and 6.1.1.4'
O O 0.0492 0.0322 'International Tables Vol C Tables 4.2.6.8 and 6.1.1.4'
F F 0.0727 0.0534 'International Tables Vol C Tables 4.2.6.8 and 6.1.1.4'

loop_
_geom_angle_atom_site_label_1
_geom_angle_atom_site_label_2
_geom_angle_atom_site_label_3
_geom_angle
C2 O1 C6 117.38(11)
N3 C2 O1 126.67(13)
N3 C2 C21 120.37(12)
O1 C2 C21 112.96(12)
C2 N3 N4 117.66(11)
N3 N4 C5 112.91(11)
N3 N4 H4 105.1
C5 N4 H4 108.5
N4 C5 C51 109.92(11)
N4 C5 C6 105.74(11)
C51 C5 C6 112.66(11)
N4 C5 H5 109.5
C51 C5 H5 109.5
C6 C5 H5 109.5
O1 C6 C67 106.34(11)
O1 C6 C5 110.02(11)
C67 C6 C5 109.69(12)
O1 C6 H6 110.2
C67 C6 H6 110.2
C5 C6 H6 110.2
C22 C21 C26 118.46(13)
C22 C21 C2 121.76(12)
C26 C21 C2 119.76(13)
C23 C22 C21 120.86(13)
C23 C22 H22 119.6
C21 C22 H22 119.6
C22 C23 C24 119.97(15)
C22 C23 H23 120.0
C24 C23 H23 120.0
O24 C24 C23 117.93(15)
O24 C24 C25 122.44(14)
C23 C24 C25 119.61(14)
C26 C25 C24 120.14(14)
C26 C25 H25 119.9
C24 C25 H25 119.9
C25 C26 C21 120.95(14)
C25 C26 H26 119.5
C21 C26 H26 119.5
C24 O24 H24 110.5
C52 C51 C56 119.27(13)
C52 C51 C5 120.36(12)
C56 C51 C5 120.30(13)
C51 C52 C53 120.78(13)
C51 C52 H52 119.6
C53 C52 H52 119.6
C54 C53 C52 117.94(14)
C54 C53 H53 121.0
C52 C53 H53 121.0
F54 C54 C55 118.70(14)
F54 C54 C53 118.22(15)
C55 C54 C53 123.08(14)
C54 C55 C56 118.34(14)
C54 C55 H55 120.8
C56 C55 H55 120.8
C55 C56 C51 120.50(14)
C55 C56 H56 119.8
C51 C56 H56 119.8
O67 C67 C61 121.62(13)
O67 C67 C6 119.16(13)
C61 C67 C6 118.95(12)
C62 C61 C66 119.33(13)
C62 C61 C67 123.46(13)
C66 C61 C67 117.11(13)
C63 C62 C61 120.84(14)
C63 C62 H62 119.6
C61 C62 H62 119.6
C64 C63 C62 117.86(15)
C64 C63 H63 121.1
C62 C63 H63 121.1
F64 C64 C63 118.30(15)
F64 C64 C65 118.46(14)
C63 C64 C65 123.24(14)
C64 C65 C66 118.34(14)
C64 C65 H65 120.8
C66 C65 H65 120.8
C65 C66 C61 120.33(15)
C65 C66 H66 119.8
C61 C66 H66 119.8
C71 N71 C72 120.9(5)
C71 N71 C73 120.1(10)
C72 N71 C73 118.4(4)
O71 C71 N71 124.2(14)
O71 C71 H71 112.9
N71 C71 H71 119.8
N71 C72 H72A 109.5
N71 C72 H72B 109.5
H72A C72 H72B 109.5
N71 C72 H72C 109.5
H72A C72 H72C 109.5
H72B C72 H72C 109.5
N71 C73 H73A 109.5
N71 C73 H73B 109.5
H73A C73 H73B 109.5
N71 C73 H73C 109.5
H73A C73 H73C 109.5
H73B C73 H73C 109.5
C81 N81 C82 120.6(5)
C81 N81 C83 119.9(12)
C82 N81 C83 118.2(4)
O81 C81 N81 124.1(16)
O81 C81 H81 125.0
N81 C81 H81 110.9
N81 C82 H82A 109.5
N81 C82 H82B 109.5
H82A C82 H82B 109.5
N81 C82 H82C 109.5
H82A C82 H82C 109.5
H82B C82 H82C 109.5
N81 C83 H83A 109.5
N81 C83 H83B 109.5
H83A C83 H83B 109.5
N81 C83 H83C 109.5
H83A C83 H83C 109.5
H83B C83 H83C 109.5

loop_
_geom_bond_atom_site_label_1
_geom_bond_atom_site_label_2
_geom_bond_distance
_geom_bond_publ_flag
O1 C2 1.3602(16) y
C2 N3 1.2718(19) y
C2 C21 1.4759(18) ?
N3 N4 1.4084(16) y
N4 C5 1.4648(17) y
N4 H4 0.9077 ?
C5 C51 1.5104(18) ?
C5 C6 1.540(2) y
C6 O1 1.4318(16) y
C5 H5 1.0000 ?
C6 C67 1.5350(18) ?
C6 H6 1.0000 ?
C21 C22 1.391(2) ?
C21 C26 1.4004(19) ?
C22 C23 1.391(2) ?
C22 H22 0.9500 ?
C23 C24 1.391(2) ?
C23 H23 0.9500 ?
C24 O24 1.3655(18) ?
C24 C25 1.392(2) ?
C25 C26 1.380(2) ?
C25 H25 0.9500 ?
C26 H26 0.9500 ?
O24 H24 0.9198 ?
C51 C52 1.390(2) ?
C51 C56 1.394(2) ?
C52 C53 1.392(2) ?
C52 H52 0.9500 ?
C53 C54 1.375(2) ?
C53 H53 0.9500 ?
C54 F54 1.3619(17) ?
C54 C55 1.373(2) ?
C55 C56 1.389(2) ?
C55 H55 0.9500 ?
C56 H56 0.9500 ?
C67 O67 1.2127(19) ?
C67 C61 1.4886(18) ?
C61 C62 1.389(2) ?
C61 C66 1.400(2) ?
C62 C63 1.389(2) ?
C62 H62 0.9500 ?
C63 C64 1.374(2) ?
C63 H63 0.9500 ?
C64 F64 1.3561(17) ?
C64 C65 1.377(3) ?
C65 C66 1.383(2) ?
C65 H65 0.9500 ?
C66 H66 0.9500 ?
N71 C71 1.335(13) ?
N71 C72 1.456(5) ?
N71 C73 1.460(7) ?
C71 O71 1.218(5) ?
C71 H71 1.0524 ?
C72 H72A 0.9800 ?
C72 H72B 0.9800 ?
C72 H72C 0.9800 ?
C73 H73A 0.9800 ?
C73 H73B 0.9800 ?
C73 H73C 0.9800 ?
N81 C81 1.336(14) ?
N81 C82 1.459(6) ?
N81 C83 1.462(8) ?
C81 O81 1.217(7) ?
C81 H81 0.9771 ?
C82 H82A 0.9800 ?
C82 H82B 0.9800 ?
C82 H82C 0.9800 ?
C83 H83A 0.9800 ?
C83 H83B 0.9800 ?
C83 H83C 0.9800 ?

loop_
_geom_hbond_atom_site_label_D
_geom_hbond_atom_site_label_H
_geom_hbond_atom_site_label_A
_geom_hbond_site_symmetry_A
_geom_hbond_distance_DH
_geom_hbond_distance_HA
_geom_hbond_distance_DA
_geom_hbond_angle_DHA
_geom_hbond_publ_flag
N4 H4 N3 3_666 0.91 2.32 3.1188(19) 146 y
O24 H24 O71 . 0.92 1.75 2.67(3) 179 y
O24 H24 O81 . 0.92 1.78 2.69(3) 174 y
C5 H5 O67 2_655 1.00 2.55 3.4844(19) 155 y
C56 H56 O67 2_655 0.95 2.43 3.3080(18) 153 y

loop_
_geom_torsion_atom_site_label_1
_geom_torsion_atom_site_label_2
_geom_torsion_atom_site_label_3
_geom_torsion_atom_site_label_4
_geom_torsion
_geom_torsion_publ_flag
C6 O1 C2 N3 0.8(2) ?
C6 O1 C2 C21 -178.72(12) ?
O1 C2 N3 N4 0.7(2) ?
C21 C2 N3 N4 -179.81(12) ?
C2 N3 N4 C5 -32.99(19) ?
N3 N4 C5 C51 -179.56(12) ?
N3 N4 C5 C6 58.58(15) ?
C2 O1 C6 C67 146.49(13) ?
C2 O1 C6 C5 27.77(17) ?
N4 C5 C6 O1 -55.17(14) ?
C51 C5 C6 O1 -175.24(11) ?
N4 C5 C6 C67 -171.80(11) ?
C51 C5 C6 C67 68.12(15) ?
N3 C2 C21 C22 -174.85(14) ?
O1 C2 C21 C22 4.7(2) y
N3 C2 C21 C26 3.3(2) ?
O1 C2 C21 C26 -177.09(13) ?
C26 C21 C22 C23 0.1(2) ?
C2 C21 C22 C23 178.30(13) ?
C21 C22 C23 C24 -0.3(2) ?
C22 C23 C24 O24 178.72(14) ?
C22 C23 C24 C25 0.1(2) ?
O24 C24 C25 C26 -178.23(14) ?
C23 C24 C25 C26 0.3(2) ?
C24 C25 C26 C21 -0.5(2) ?
C22 C21 C26 C25 0.3(2) ?
C2 C21 C26 C25 -177.91(14) ?
N4 C5 C51 C52 -44.16(18) y
C6 C5 C51 C52 73.48(16) ?
N4 C5 C51 C56 138.98(14) ?
C6 C5 C51 C56 -103.38(15) ?
C56 C51 C52 C53 1.8(2) ?
C5 C51 C52 C53 -175.08(14) ?
C51 C52 C53 C54 1.0(2) ?
C52 C53 C54 F54 176.92(15) ?
C52 C53 C54 C55 -3.0(3) ?
F54 C54 C55 C56 -177.81(15) ?
C53 C54 C55 C56 2.1(3) ?
C54 C55 C56 C51 0.8(2) ?
C52 C51 C56 C55 -2.7(2) ?
C5 C51 C56 C55 174.17(13) ?
O1 C6 C67 O67 -29.42(19) ?
C5 C6 C67 O67 89.51(16) y
O1 C6 C67 C61 156.53(12) ?
C5 C6 C67 C61 -84.54(16) y
O67 C67 C61 C62 166.04(15) ?
C6 C67 C61 C62 -20.1(2) y
O67 C67 C61 C66 -17.7(2) ?
C6 C67 C61 C66 156.23(14) ?
C66 C61 C62 C63 -2.2(2) ?
C67 C61 C62 C63 173.97(14) ?
C61 C62 C63 C64 0.4(2) ?
C62 C63 C64 F64 -177.43(14) ?
C62 C63 C64 C65 2.0(3) ?
F64 C64 C65 C66 177.10(14) ?
C63 C64 C65 C66 -2.3(3) ?
C64 C65 C66 C61 0.3(2) ?
C62 C61 C66 C65 1.9(2) ?
C67 C61 C66 C65 -174.55(14) ?
C72 N71 C71 O71 -168(6) ?
C73 N71 C71 O71 21(9) ?
C82 N81 C81 O81 167(7) ?
C83 N81 C81 O81 -26(11) ?
